data_7101424
loop_
_publ_author_name
'G. Parkin'
'Victoria K. Landry'
'Luciano Marchio'
'Jonathan G. Melnick'
'Mao Minoura'
'Keliang Pang'

_publ_section_title
;
Synthesis and Structural Characterization of
Tris(2-seleno-1-mesitylimidazolyl)hydroborato Complexes: A New Type of
Strongly Electron Donating Tripodal Selenium Ligand
;
_journal_issue 38
_journal_name_full 'Chemical Communications'
_journal_paper_doi 10.1039/b608078b
_journal_year 2006
_chemical_formula_sum 'C76 H86 B2 Cl4 Ga2 N14 Se6'
_chemical_formula_weight 1972.21
_chemical_name_systematic
;
?
;
_space_group_IT_number 14
_symmetry_cell_setting monoclinic
_symmetry_space_group_name_Hall '-P 2ybc'
_symmetry_space_group_name_H-M 'P 1 21/c 1'
_atom_sites_solution_hydrogens geom
_atom_sites_solution_primary direct
_atom_sites_solution_secondary difmap
_audit_creation_method SHELXL-97
_cell_angle_alpha 90.00
_cell_angle_beta 109.2160(10)
_cell_angle_gamma 90.00
_cell_formula_units_Z 4
_cell_length_a 16.3657(12)
_cell_length_b 22.2796(15)
_cell_length_c 24.5408(18)
_cell_measurement_temperature 243(2)
_cell_volume 8449.5(10)
_computing_cell_refinement 'Bruker SMART'
_computing_data_collection 'Bruker SMART'
_computing_data_reduction 'Bruker SHELXTL'
_computing_molecular_graphics 'Bruker SHELXTL'
_computing_publication_material 'Bruker SHELXTL'
_computing_structure_refinement 'SHELXL-97 (Sheldrick, 1997)'
_computing_structure_solution 'SHELXS-97 (Sheldrick, 1990)'
_diffrn_ambient_temperature 243(2)
_diffrn_measured_fraction_theta_full 0.932
_diffrn_measured_fraction_theta_max 0.932
_diffrn_measurement_device_type 'CCD area detector'
_diffrn_measurement_method 'phi and omega scans'
_diffrn_radiation_monochromator graphite
_diffrn_radiation_source 'fine-focus sealed tube'
_diffrn_radiation_type MoK\a
_diffrn_radiation_wavelength 0.71073
_diffrn_reflns_av_R_equivalents 0.0565
_diffrn_reflns_av_sigmaI/netI 0.0675
_diffrn_reflns_limit_h_max 19
_diffrn_reflns_limit_h_min -21
_diffrn_reflns_limit_k_max 29
_diffrn_reflns_limit_k_min -12
_diffrn_reflns_limit_l_max 32
_diffrn_reflns_limit_l_min -32
_diffrn_reflns_number 58374
_diffrn_reflns_theta_full 28.33
_diffrn_reflns_theta_max 28.33
_diffrn_reflns_theta_min 1.60
_exptl_absorpt_coefficient_mu 3.398
_exptl_absorpt_correction_T_max 0.7274
_exptl_absorpt_correction_T_min 0.5497
_exptl_absorpt_correction_type empirical
_exptl_absorpt_process_details SADABS
_exptl_crystal_colour YELLOW
_exptl_crystal_density_diffrn 1.550
_exptl_crystal_density_method 'not measured'
_exptl_crystal_description BLOCK
_exptl_crystal_F_000 3936
_exptl_crystal_size_max 0.20
_exptl_crystal_size_mid 0.20
_exptl_crystal_size_min 0.10
_refine_diff_density_max 1.067
_refine_diff_density_min -1.166
_refine_diff_density_rms 0.121
_refine_ls_extinction_method none
_refine_ls_goodness_of_fit_ref 1.006
_refine_ls_hydrogen_treatment mixed
_refine_ls_matrix_type full
_refine_ls_number_parameters 976
_refine_ls_number_reflns 19616
_refine_ls_number_restraints 6
_refine_ls_restrained_S_all 1.006
_refine_ls_R_factor_all 0.1050
_refine_ls_R_factor_gt 0.0556
_refine_ls_shift/su_max 0.020
_refine_ls_shift/su_mean 0.000
_refine_ls_structure_factor_coef Fsqd
_refine_ls_weighting_details 'calc w=1/[\s^2^(Fo^2^)+(0.0585P)^2^+19.8648P] where P=(Fo^2^+2Fc^2^)/3'
_refine_ls_weighting_scheme calc
_refine_ls_wR_factor_gt 0.1222
_refine_ls_wR_factor_ref 0.1459
_reflns_number_gt 12205
_reflns_number_total 19616
_reflns_threshold_expression >2sigma(I)
_cod_data_source_file b608078b.txt
_cod_depositor_comments
;
The following automatic conversions were performed:
'_symmetry_cell_setting' value 'Monoclinic' changed to 'monoclinic'
according to '/home/saulius/struct/CIF-dictionaries/cif_core.dic'
dictionary named 'cif_core.dic' version 2.4.1 from 2010-06-29.

Automatic conversion script
Id: cif_fix_enum 1527 2010-12-29 10:47:43Z saulius 
;
_cod_original_sg_symbol_H-M P2(1)/c
_cod_database_code 7101424

loop_
_symmetry_equiv_pos_as_xyz
'x, y, z'
'-x, y+1/2, -z+1/2'
'-x, -y, -z'
'x, -y-1/2, z-1/2'

loop_
_atom_site_label
_atom_site_type_symbol
_atom_site_fract_x
_atom_site_fract_y
_atom_site_fract_z
_atom_site_U_iso_or_equiv
_atom_site_adp_type
_atom_site_occupancy
_atom_site_symmetry_multiplicity
_atom_site_calc_flag
_atom_site_refinement_flags
_atom_site_disorder_assembly
_atom_site_disorder_group
Ga1 Ga 0.74976(3) 0.61490(2) 0.24496(2) 0.03205(13) Uani 1 1 d . . .
Ga2 Ga -0.30013(4) 0.18392(3) 0.06396(3) 0.05107(18) Uani 1 1 d . . .
Se11 Se 0.73315(3) 0.68549(2) 0.15936(2) 0.03679(13) Uani 1 1 d . . .
Se12 Se 0.59285(3) 0.63087(2) 0.24521(2) 0.03576(13) Uani 1 1 d . . .
Se13 Se 0.70975(3) 0.51788(2) 0.18319(2) 0.03560(13) Uani 1 1 d . . .
Se21 Se 0.76422(3) 0.54365(2) 0.33063(2) 0.03435(13) Uani 1 1 d . . .
Se22 Se 0.90342(3) 0.59712(2) 0.24231(2) 0.03681(13) Uani 1 1 d . . .
Se23 Se 0.78527(3) 0.71188(2) 0.30514(2) 0.03570(13) Uani 1 1 d . . .
Cl1 Cl -0.22104(12) 0.10492(8) 0.09026(10) 0.0767(6) Uani 1 1 d . . .
Cl2 Cl -0.29565(13) 0.23422(10) 0.13986(9) 0.0804(6) Uani 1 1 d . . .
Cl3 Cl -0.43082(12) 0.15545(10) 0.01772(10) 0.0837(6) Uani 1 1 d . . .
Cl4 Cl -0.25179(14) 0.24015(10) 0.00873(10) 0.0847(6) Uani 1 1 d . . .
B1 B 0.5357(4) 0.6071(3) 0.0924(3) 0.0400(15) Uani 1 1 d . . .
H1 H 0.488(3) 0.6065(18) 0.054(2) 0.017(11) Uiso 1 1 d . . .
B2 B 0.9626(4) 0.6243(3) 0.3938(3) 0.0348(13) Uani 1 1 d . . .
H2 H 1.016(3) 0.625(2) 0.432(2) 0.041(15) Uiso 1 1 d . . .
N11 N 0.5468(3) 0.6739(2) 0.1085(2) 0.0415(11) Uani 1 1 d . . .
N12 N 0.5877(3) 0.7641(2) 0.1391(2) 0.0423(11) Uani 1 1 d . . .
N21 N 0.5098(3) 0.5693(2) 0.1363(2) 0.0383(10) Uani 1 1 d . . .
N22 N 0.4813(3) 0.5306(2) 0.2094(2) 0.0415(11) Uani 1 1 d . . .
N31 N 0.6134(3) 0.5806(2) 0.07726(19) 0.0395(10) Uani 1 1 d . . .
N32 N 0.7263(3) 0.5334(2) 0.0717(2) 0.0417(11) Uani 1 1 d . . .
N41 N 0.9514(3) 0.55672(19) 0.3788(2) 0.0379(10) Uani 1 1 d . . .
N42 N 0.9092(3) 0.46471(19) 0.3566(2) 0.0414(11) Uani 1 1 d . . .
N51 N 0.9870(3) 0.66180(19) 0.3490(2) 0.0386(11) Uani 1 1 d . . .
N52 N 1.0142(3) 0.6992(2) 0.2750(2) 0.0440(12) Uani 1 1 d . . .
N61 N 0.8862(3) 0.65012(19) 0.41001(19) 0.0368(10) Uani 1 1 d . . .
N62 N 0.7742(3) 0.6975(2) 0.4183(2) 0.0413(11) Uani 1 1 d . . .
C11 C 0.6164(3) 0.7080(2) 0.1347(2) 0.0380(12) Uani 1 1 d . . .
C12 C 0.4740(4) 0.7099(3) 0.0965(3) 0.0515(16) Uani 1 1 d . . .
H12A H 0.4166 0.6975 0.0782 0.062 Uiso 1 1 calc R . .
C13 C 0.4992(4) 0.7647(3) 0.1153(3) 0.0547(17) Uani 1 1 d . . .
H13A H 0.4630 0.7981 0.1128 0.066 Uiso 1 1 calc R . .
C14 C 0.6405(4) 0.8152(2) 0.1644(3) 0.0489(15) Uani 1 1 d . . .
C15 C 0.6864(4) 0.8433(3) 0.1329(3) 0.0551(16) Uani 1 1 d . . .
C16 C 0.7378(4) 0.8924(3) 0.1593(4) 0.070(2) Uani 1 1 d . . .
H16A H 0.7702 0.9125 0.1396 0.084 Uiso 1 1 calc R . .
C17 C 0.7420(5) 0.9116(3) 0.2131(4) 0.081(3) Uani 1 1 d . . .
C18 C 0.6943(6) 0.8831(4) 0.2421(4) 0.079(2) Uani 1 1 d . . .
H18A H 0.6974 0.8967 0.2790 0.094 Uiso 1 1 calc R . .
C19 C 0.6419(5) 0.8347(3) 0.2182(3) 0.0600(18) Uani 1 1 d . . .
C110 C 0.6808(5) 0.8222(3) 0.0741(3) 0.068(2) Uani 1 1 d . . .
H11A H 0.6422 0.7880 0.0636 0.103 Uiso 1 1 calc R . .
H11B H 0.7378 0.8107 0.0740 0.103 Uiso 1 1 calc R . .
H11C H 0.6586 0.8544 0.0465 0.103 Uiso 1 1 calc R . .
C111 C 0.8005(6) 0.9646(4) 0.2405(5) 0.128(4) Uani 1 1 d . . .
H11D H 0.8290 0.9791 0.2141 0.192 Uiso 1 1 calc R . .
H11E H 0.8436 0.9517 0.2762 0.192 Uiso 1 1 calc R . .
H11F H 0.7659 0.9966 0.2485 0.192 Uiso 1 1 calc R . .
C112 C 0.5879(5) 0.8058(4) 0.2493(3) 0.075(2) Uani 1 1 d . . .
H11G H 0.5554 0.7729 0.2263 0.113 Uiso 1 1 calc R . .
H11H H 0.5482 0.8351 0.2557 0.113 Uiso 1 1 calc R . .
H11I H 0.6251 0.7905 0.2862 0.113 Uiso 1 1 calc R . .
C21 C 0.5254(3) 0.5746(2) 0.1929(2) 0.0365(12) Uani 1 1 d . . .
C22 C 0.4553(4) 0.5203(3) 0.1169(3) 0.0514(15) Uani 1 1 d . . .
H22A H 0.4348 0.5060 0.0787 0.062 Uiso 1 1 calc R . .
C23 C 0.4374(4) 0.4973(3) 0.1615(3) 0.0541(16) Uani 1 1 d . . .
H23A H 0.4012 0.4642 0.1606 0.065 Uiso 1 1 calc R . .
C24 C 0.4721(3) 0.5207(2) 0.2648(3) 0.0424(13) Uani 1 1 d . . .
C25 C 0.5161(4) 0.4726(2) 0.2978(3) 0.0464(14) Uani 1 1 d . . .
C26 C 0.5003(4) 0.4618(3) 0.3495(3) 0.0565(17) Uani 1 1 d . . .
H26A H 0.5279 0.4292 0.3724 0.068 Uiso 1 1 calc R . .
C27 C 0.4460(4) 0.4971(3) 0.3679(3) 0.0552(16) Uani 1 1 d . . .
C28 C 0.4049(4) 0.5447(3) 0.3341(3) 0.0566(17) Uani 1 1 d . . .
H28A H 0.3677 0.5691 0.3468 0.068 Uiso 1 1 calc R . .
C29 C 0.4168(4) 0.5576(3) 0.2823(3) 0.0494(15) Uani 1 1 d . . .
C210 C 0.5762(4) 0.4335(3) 0.2784(3) 0.0636(19) Uani 1 1 d . . .
H21A H 0.6004 0.4027 0.3071 0.095 Uiso 1 1 calc R . .
H21B H 0.6226 0.4578 0.2737 0.095 Uiso 1 1 calc R . .
H21C H 0.5444 0.4148 0.2419 0.095 Uiso 1 1 calc R . .
C211 C 0.4293(5) 0.4844(4) 0.4238(3) 0.079(2) Uani 1 1 d . . .
H21D H 0.4628 0.4497 0.4424 0.119 Uiso 1 1 calc R . .
H21E H 0.3683 0.4764 0.4158 0.119 Uiso 1 1 calc R . .
H21F H 0.4463 0.5190 0.4490 0.119 Uiso 1 1 calc R . .
C212 C 0.3708(4) 0.6088(3) 0.2463(3) 0.069(2) Uani 1 1 d . . .
H21G H 0.3355 0.6290 0.2656 0.103 Uiso 1 1 calc R . .
H21H H 0.3340 0.5940 0.2091 0.103 Uiso 1 1 calc R . .
H21I H 0.4127 0.6368 0.2406 0.103 Uiso 1 1 calc R . .
C31 C 0.6802(3) 0.5454(2) 0.1076(2) 0.0350(11) Uani 1 1 d . . .
C32 C 0.6206(4) 0.5915(3) 0.0238(3) 0.0501(15) Uani 1 1 d . . .
H32A H 0.5831 0.6155 -0.0053 0.060 Uiso 1 1 calc R . .
C33 C 0.6897(4) 0.5621(3) 0.0203(3) 0.0500(15) Uani 1 1 d . . .
H33A H 0.7096 0.5614 -0.0115 0.060 Uiso 1 1 calc R . .
C34 C 0.8016(4) 0.4952(3) 0.0843(3) 0.0435(13) Uani 1 1 d . . .
C35 C 0.7904(4) 0.4331(3) 0.0848(3) 0.0444(13) Uani 1 1 d . . .
C36 C 0.8638(4) 0.3978(3) 0.0950(3) 0.0554(16) Uani 1 1 d . . .
H36A H 0.8581 0.3558 0.0953 0.066 Uiso 1 1 calc R . .
C37 C 0.9442(4) 0.4221(3) 0.1046(3) 0.0667(19) Uani 1 1 d . . .
C38 C 0.9518(4) 0.4837(3) 0.1030(3) 0.070(2) Uani 1 1 d . . .
H38A H 1.0068 0.5006 0.1095 0.084 Uiso 1 1 calc R . .
C39 C 0.8808(4) 0.5217(3) 0.0922(3) 0.0501(15) Uani 1 1 d . . .
C310 C 0.7036(4) 0.4053(3) 0.0749(3) 0.0613(18) Uani 1 1 d . . .
H31A H 0.7095 0.3619 0.0769 0.092 Uiso 1 1 calc R . .
H31B H 0.6649 0.4167 0.0371 0.092 Uiso 1 1 calc R . .
H31C H 0.6802 0.4191 0.1042 0.092 Uiso 1 1 calc R . .
C311 C 1.0235(5) 0.3826(4) 0.1158(5) 0.110(4) Uani 1 1 d . . .
H31D H 1.0067 0.3408 0.1153 0.165 Uiso 1 1 calc R . .
H31E H 1.0650 0.3923 0.1532 0.165 Uiso 1 1 calc R . .
H31F H 1.0495 0.3894 0.0860 0.165 Uiso 1 1 calc R . .
C312 C 0.8915(5) 0.5885(3) 0.0880(3) 0.0665(19) Uani 1 1 d . . .
H31G H 0.8358 0.6080 0.0803 0.100 Uiso 1 1 calc R . .
H31H H 0.9140 0.5971 0.0569 0.100 Uiso 1 1 calc R . .
H31I H 0.9315 0.6034 0.1240 0.100 Uiso 1 1 calc R . .
C41 C 0.8815(3) 0.5218(2) 0.3566(2) 0.0322(11) Uani 1 1 d . . .
C42 C 1.0239(4) 0.5206(3) 0.3921(3) 0.0519(16) Uani 1 1 d . . .
H42A H 1.0815 0.5337 0.4078 0.062 Uiso 1 1 calc R . .
C43 C 0.9982(4) 0.4641(3) 0.3788(3) 0.0523(16) Uani 1 1 d . . .
H43A H 1.0341 0.4303 0.3836 0.063 Uiso 1 1 calc R . .
C44 C 0.8559(3) 0.4118(2) 0.3423(2) 0.0398(13) Uani 1 1 d . . .
C45 C 0.8233(4) 0.3892(3) 0.3835(3) 0.0467(14) Uani 1 1 d . . .
C46 C 0.7704(4) 0.3388(3) 0.3680(3) 0.0607(19) Uani 1 1 d . . .
H46A H 0.7468 0.3225 0.3949 0.073 Uiso 1 1 calc R . .
C47 C 0.7515(4) 0.3121(3) 0.3149(4) 0.065(2) Uani 1 1 d . . .
C48 C 0.7880(4) 0.3353(3) 0.2765(3) 0.0641(19) Uani 1 1 d . . .
H48A H 0.7764 0.3167 0.2404 0.077 Uiso 1 1 calc R . .
C49 C 0.8412(4) 0.3851(3) 0.2894(3) 0.0480(14) Uani 1 1 d . . .
C410 C 0.8450(5) 0.4170(3) 0.4418(3) 0.071(2) Uani 1 1 d . . .
H41A H 0.8825 0.4513 0.4442 0.106 Uiso 1 1 calc R . .
H41B H 0.8745 0.3878 0.4709 0.106 Uiso 1 1 calc R . .
H41C H 0.7923 0.4299 0.4481 0.106 Uiso 1 1 calc R . .
C411 C 0.6937(5) 0.2575(3) 0.3002(5) 0.109(4) Uani 1 1 d . . .
H41D H 0.6872 0.2445 0.2612 0.164 Uiso 1 1 calc R . .
H41E H 0.6374 0.2674 0.3027 0.164 Uiso 1 1 calc R . .
H41F H 0.7194 0.2254 0.3271 0.164 Uiso 1 1 calc R . .
C412 C 0.8831(5) 0.4078(3) 0.2469(3) 0.069(2) Uani 1 1 d . . .
H41G H 0.9181 0.4428 0.2628 0.103 Uiso 1 1 calc R . .
H41H H 0.8386 0.4185 0.2110 0.103 Uiso 1 1 calc R . .
H41I H 0.9196 0.3766 0.2396 0.103 Uiso 1 1 calc R . .
C51 C 0.9707(3) 0.6551(2) 0.2921(3) 0.0373(13) Uani 1 1 d . . .
C52 C 1.0408(4) 0.7111(3) 0.3671(3) 0.0492(15) Uani 1 1 d . . .
H52A H 1.0619 0.7259 0.4050 0.059 Uiso 1 1 calc R . .
C53 C 1.0574(4) 0.7339(3) 0.3222(3) 0.0512(16) Uani 1 1 d . . .
H53A H 1.0922 0.7675 0.3223 0.061 Uiso 1 1 calc R . .
C54 C 1.0208(3) 0.7085(2) 0.2187(3) 0.0457(14) Uani 1 1 d . . .
C55 C 1.0751(4) 0.6720(3) 0.2007(3) 0.0517(16) Uani 1 1 d . . .
C56 C 1.0825(4) 0.6837(3) 0.1471(3) 0.0610(18) Uani 1 1 d . . .
H56A H 1.1199 0.6597 0.1344 0.073 Uiso 1 1 calc R . .
C57 C 1.0373(5) 0.7289(4) 0.1115(3) 0.067(2) Uani 1 1 d . . .
C58 C 0.9851(4) 0.7641(3) 0.1316(3) 0.066(2) Uani 1 1 d . . .
H58A H 0.9546 0.7956 0.1082 0.080 Uiso 1 1 calc R . .
C59 C 0.9750(4) 0.7553(3) 0.1850(3) 0.0549(17) Uani 1 1 d . . .
C510 C 1.1249(4) 0.6219(3) 0.2375(3) 0.0649(19) Uani 1 1 d . . .
H51A H 1.1119 0.6203 0.2733 0.097 Uiso 1 1 calc R . .
H51B H 1.1864 0.6287 0.2460 0.097 Uiso 1 1 calc R . .
H51C H 1.1088 0.5842 0.2171 0.097 Uiso 1 1 calc R . .
C511 C 1.0458(6) 0.7394(4) 0.0531(4) 0.101(3) Uani 1 1 d . . .
H51D H 1.0094 0.7729 0.0344 0.152 Uiso 1 1 calc R . .
H51E H 1.0280 0.7036 0.0296 0.152 Uiso 1 1 calc R . .
H51F H 1.1057 0.7485 0.0575 0.152 Uiso 1 1 calc R . .
C512 C 0.9176(4) 0.7957(3) 0.2057(4) 0.071(2) Uani 1 1 d . . .
H51G H 0.8912 0.8255 0.1764 0.106 Uiso 1 1 calc R . .
H51H H 0.9518 0.8156 0.2410 0.106 Uiso 1 1 calc R . .
H51I H 0.8726 0.7719 0.2131 0.106 Uiso 1 1 calc R . .
C61 C 0.8181(3) 0.6851(2) 0.3812(2) 0.0328(11) Uani 1 1 d . . .
C62 C 0.8824(4) 0.6404(3) 0.4647(3) 0.0514(15) Uani 1 1 d . . .
H62A H 0.9215 0.6170 0.4936 0.062 Uiso 1 1 calc R . .
C63 C 0.8146(4) 0.6695(3) 0.4697(3) 0.0533(16) Uani 1 1 d . . .
H63A H 0.7973 0.6706 0.5026 0.064 Uiso 1 1 calc R . .
C64 C 0.6988(3) 0.7351(2) 0.4071(3) 0.0428(13) Uani 1 1 d . . .
C65 C 0.6191(4) 0.7076(3) 0.3985(2) 0.0427(13) Uani 1 1 d . . .
C66 C 0.5481(4) 0.7448(3) 0.3899(3) 0.0506(15) Uani 1 1 d . . .
H66A H 0.4933 0.7274 0.3834 0.061 Uiso 1 1 calc R . .
C67 C 0.5552(4) 0.8066(3) 0.3906(3) 0.0487(15) Uani 1 1 d . . .
C68 C 0.6354(4) 0.8318(3) 0.4000(3) 0.0475(14) Uani 1 1 d . . .
H68A H 0.6406 0.8738 0.4004 0.057 Uiso 1 1 calc R . .
C69 C 0.7092(4) 0.7968(3) 0.4091(3) 0.0464(14) Uani 1 1 d . . .
C610 C 0.6096(4) 0.6407(3) 0.4005(3) 0.0551(16) Uani 1 1 d . . .
H61A H 0.5493 0.6306 0.3935 0.083 Uiso 1 1 calc R . .
H61B H 0.6443 0.6259 0.4383 0.083 Uiso 1 1 calc R . .
H61C H 0.6291 0.6222 0.3712 0.083 Uiso 1 1 calc R . .
C611 C 0.4759(4) 0.8450(3) 0.3796(3) 0.067(2) Uani 1 1 d . . .
H61D H 0.4921 0.8870 0.3816 0.100 Uiso 1 1 calc R . .
H61E H 0.4490 0.8365 0.4086 0.100 Uiso 1 1 calc R . .
H61F H 0.4354 0.8361 0.3417 0.100 Uiso 1 1 calc R . .
C612 C 0.7968(4) 0.8249(3) 0.4201(3) 0.0624(19) Uani 1 1 d . . .
H61G H 0.8399 0.7935 0.4253 0.094 Uiso 1 1 calc R . .
H61H H 0.8112 0.8494 0.4546 0.094 Uiso 1 1 calc R . .
H61I H 0.7958 0.8497 0.3874 0.094 Uiso 1 1 calc R . .
C71 C 0.3283(5) 0.5024(4) 0.5346(4) 0.085(2) Uani 1 1 d . . .
H71A H 0.3176 0.5031 0.5712 0.127 Uiso 1 1 calc R . .
H71B H 0.3344 0.5432 0.5226 0.127 Uiso 1 1 calc R . .
H71C H 0.3811 0.4802 0.5389 0.127 Uiso 1 1 calc R . .
C72 C 0.2565(5) 0.4736(3) 0.4914(3) 0.0598(18) Uani 1 1 d . . .
N71 N 0.2008(4) 0.4502(3) 0.4578(3) 0.0766(18) Uani 1 1 d . . .
N81 N 0.200(2) 0.4951(11) 0.0796(19) 0.155(12) Uani 0.69(2) 1 d PD A 1
C81 C 0.2139(15) 0.5443(9) 0.0736(9) 0.107(6) Uani 0.69(2) 1 d PD A 1
C82 C 0.2420(14) 0.6049(8) 0.0643(7) 0.126(8) Uani 0.69(2) 1 d PD A 1
H82A H 0.2663 0.6251 0.1012 0.190 Uiso 0.69(2) 1 calc PR A 1
H82B H 0.1928 0.6276 0.0401 0.190 Uiso 0.69(2) 1 calc PR A 1
H82C H 0.2855 0.6022 0.0455 0.190 Uiso 0.69(2) 1 calc PR A 1
N81B N 0.100(7) 0.570(3) 0.036(3) 0.38(8) Uani 0.31(2) 1 d PD A 2
C81B C 0.147(4) 0.532(3) 0.060(3) 0.24(5) Uani 0.31(2) 1 d PD A 2
C82B C 0.217(5) 0.500(3) 0.104(4) 0.16(5) Uani 0.31(2) 1 d PD A 2
H82D H 0.2725 0.5156 0.1042 0.246 Uiso 0.31(2) 1 calc PR A 2
H82E H 0.2138 0.4574 0.0939 0.246 Uiso 0.31(2) 1 calc PR A 2
H82F H 0.2107 0.5048 0.1412 0.246 Uiso 0.31(2) 1 calc PR A 2

loop_
_atom_site_aniso_label
_atom_site_aniso_U_11
_atom_site_aniso_U_22
_atom_site_aniso_U_33
_atom_site_aniso_U_23
_atom_site_aniso_U_13
_atom_site_aniso_U_12
Ga1 0.0289(3) 0.0342(3) 0.0328(3) 0.0005(2) 0.0097(2) 0.0006(2)
Ga2 0.0460(4) 0.0549(4) 0.0515(5) -0.0058(3) 0.0149(3) 0.0064(3)
Se11 0.0349(3) 0.0379(3) 0.0392(3) 0.0047(2) 0.0143(2) 0.0024(2)
Se12 0.0300(3) 0.0410(3) 0.0364(3) -0.0015(2) 0.0110(2) 0.0002(2)
Se13 0.0369(3) 0.0363(3) 0.0330(3) -0.0007(2) 0.0108(2) 0.0011(2)
Se21 0.0292(3) 0.0365(3) 0.0360(3) 0.0032(2) 0.0090(2) -0.0004(2)
Se22 0.0300(3) 0.0385(3) 0.0433(3) -0.0034(2) 0.0140(2) -0.0008(2)
Se23 0.0357(3) 0.0341(3) 0.0383(3) -0.0015(2) 0.0134(2) 0.0010(2)
Cl1 0.0640(11) 0.0601(10) 0.0993(16) -0.0104(10) 0.0179(10) 0.0176(8)
Cl2 0.0721(12) 0.0944(14) 0.0753(14) -0.0321(11) 0.0250(10) 0.0124(10)
Cl3 0.0544(11) 0.0998(15) 0.0827(15) 0.0015(12) 0.0032(10) -0.0056(10)
Cl4 0.0842(14) 0.0948(15) 0.0826(15) 0.0141(12) 0.0374(12) -0.0004(11)
B1 0.032(3) 0.052(4) 0.029(4) -0.001(3) 0.000(3) -0.002(3)
B2 0.030(3) 0.037(3) 0.032(4) -0.002(3) 0.003(3) -0.004(2)
N11 0.032(2) 0.052(3) 0.038(3) 0.008(2) 0.009(2) 0.007(2)
N12 0.046(3) 0.041(2) 0.042(3) 0.007(2) 0.018(2) 0.010(2)
N21 0.033(2) 0.046(3) 0.032(3) -0.003(2) 0.0049(19) -0.0029(19)
N22 0.040(3) 0.041(2) 0.043(3) -0.003(2) 0.013(2) -0.007(2)
N31 0.040(2) 0.045(2) 0.030(3) 0.003(2) 0.007(2) 0.000(2)
N32 0.048(3) 0.044(3) 0.037(3) -0.008(2) 0.018(2) -0.004(2)
N41 0.028(2) 0.043(2) 0.040(3) 0.003(2) 0.0064(19) 0.0030(18)
N42 0.038(2) 0.038(2) 0.047(3) 0.003(2) 0.011(2) 0.0045(19)
N51 0.028(2) 0.039(2) 0.046(3) -0.006(2) 0.007(2) -0.0004(18)
N52 0.033(2) 0.041(2) 0.061(3) 0.001(2) 0.020(2) -0.0013(19)
N61 0.036(2) 0.040(2) 0.031(3) -0.001(2) 0.0059(19) -0.0026(19)
N62 0.041(3) 0.050(3) 0.036(3) -0.005(2) 0.016(2) -0.003(2)
C11 0.039(3) 0.045(3) 0.034(3) 0.011(3) 0.018(2) 0.008(2)
C12 0.039(3) 0.056(4) 0.055(4) 0.011(3) 0.010(3) 0.014(3)
C13 0.041(3) 0.054(4) 0.069(5) 0.009(3) 0.018(3) 0.019(3)
C14 0.049(3) 0.036(3) 0.058(4) 0.007(3) 0.012(3) 0.012(3)
C15 0.058(4) 0.042(3) 0.062(5) 0.010(3) 0.015(3) 0.012(3)
C16 0.059(4) 0.045(4) 0.098(7) 0.014(4) 0.015(4) 0.009(3)
C17 0.078(6) 0.048(4) 0.091(7) -0.006(4) -0.008(5) 0.018(4)
C18 0.091(6) 0.067(5) 0.058(5) -0.010(4) -0.003(4) 0.035(4)
C19 0.070(4) 0.052(4) 0.054(5) 0.001(3) 0.014(4) 0.029(3)
C110 0.077(5) 0.067(4) 0.071(5) 0.015(4) 0.037(4) 0.001(4)
C111 0.095(7) 0.062(5) 0.181(12) -0.024(6) -0.016(7) -0.003(5)
C112 0.089(6) 0.090(5) 0.053(5) 0.015(4) 0.032(4) 0.044(4)
C21 0.026(2) 0.038(3) 0.044(4) 0.002(3) 0.010(2) 0.003(2)
C22 0.050(4) 0.051(3) 0.047(4) -0.011(3) 0.007(3) -0.011(3)
C23 0.055(4) 0.053(4) 0.051(4) -0.003(3) 0.014(3) -0.019(3)
C24 0.036(3) 0.046(3) 0.046(4) 0.002(3) 0.015(3) -0.008(2)
C25 0.043(3) 0.041(3) 0.050(4) 0.000(3) 0.009(3) -0.012(2)
C26 0.059(4) 0.050(4) 0.049(4) 0.010(3) 0.002(3) -0.017(3)
C27 0.054(4) 0.067(4) 0.042(4) -0.001(3) 0.011(3) -0.021(3)
C28 0.051(4) 0.066(4) 0.059(5) -0.009(4) 0.025(3) -0.016(3)
C29 0.040(3) 0.051(3) 0.061(4) -0.002(3) 0.022(3) -0.007(3)
C210 0.051(4) 0.047(3) 0.088(6) -0.002(4) 0.016(4) -0.001(3)
C211 0.093(6) 0.099(6) 0.048(5) -0.009(4) 0.027(4) -0.036(5)
C212 0.054(4) 0.071(4) 0.089(6) 0.014(4) 0.034(4) 0.019(3)
C31 0.039(3) 0.040(3) 0.024(3) -0.002(2) 0.008(2) -0.004(2)
C32 0.058(4) 0.061(4) 0.029(3) 0.007(3) 0.011(3) 0.006(3)
C33 0.059(4) 0.065(4) 0.029(3) 0.005(3) 0.018(3) 0.003(3)
C34 0.044(3) 0.050(3) 0.042(4) -0.004(3) 0.022(3) 0.000(3)
C35 0.048(3) 0.049(3) 0.039(4) -0.006(3) 0.018(3) -0.001(3)
C36 0.066(4) 0.051(4) 0.056(4) 0.003(3) 0.030(3) 0.009(3)
C37 0.054(4) 0.071(5) 0.079(6) -0.001(4) 0.028(4) 0.013(4)
C38 0.047(4) 0.081(5) 0.093(6) -0.005(4) 0.038(4) -0.005(3)
C39 0.050(4) 0.058(4) 0.049(4) -0.006(3) 0.025(3) -0.007(3)
C310 0.055(4) 0.051(4) 0.083(5) -0.015(4) 0.029(4) -0.013(3)
C311 0.068(5) 0.098(7) 0.178(11) 0.008(7) 0.058(6) 0.029(5)
C312 0.066(4) 0.064(4) 0.075(5) -0.005(4) 0.031(4) -0.018(3)
C41 0.027(2) 0.036(3) 0.032(3) 0.008(2) 0.008(2) 0.003(2)
C42 0.029(3) 0.048(3) 0.073(5) 0.004(3) 0.008(3) 0.006(2)
C43 0.037(3) 0.047(3) 0.066(5) 0.004(3) 0.007(3) 0.010(3)
C44 0.039(3) 0.035(3) 0.040(3) 0.005(3) 0.006(2) 0.009(2)
C45 0.049(3) 0.043(3) 0.045(4) 0.008(3) 0.012(3) 0.006(3)
C46 0.057(4) 0.047(4) 0.082(6) 0.018(4) 0.027(4) 0.002(3)
C47 0.054(4) 0.043(4) 0.089(6) -0.005(4) 0.011(4) -0.002(3)
C48 0.063(4) 0.049(4) 0.068(5) -0.020(4) 0.005(4) 0.008(3)
C49 0.051(3) 0.044(3) 0.043(4) 0.000(3) 0.008(3) 0.012(3)
C410 0.085(5) 0.080(5) 0.047(5) 0.006(4) 0.022(4) 0.004(4)
C411 0.081(6) 0.057(5) 0.174(11) -0.021(6) 0.019(6) -0.020(4)
C412 0.083(5) 0.073(5) 0.051(5) 0.011(4) 0.022(4) 0.028(4)
C51 0.027(3) 0.035(3) 0.053(4) 0.000(3) 0.017(2) 0.003(2)
C52 0.039(3) 0.045(3) 0.061(4) -0.010(3) 0.013(3) -0.007(3)
C53 0.043(3) 0.040(3) 0.069(5) -0.007(3) 0.016(3) -0.013(3)
C54 0.034(3) 0.041(3) 0.065(4) 0.005(3) 0.020(3) -0.004(2)
C55 0.038(3) 0.057(4) 0.064(5) -0.001(3) 0.023(3) -0.008(3)
C56 0.050(4) 0.073(5) 0.067(5) 0.002(4) 0.029(4) -0.009(3)
C57 0.057(4) 0.077(5) 0.066(5) 0.009(4) 0.022(4) -0.021(4)
C58 0.058(4) 0.059(4) 0.072(5) 0.021(4) 0.007(4) -0.016(3)
C59 0.043(3) 0.044(3) 0.075(5) 0.011(3) 0.015(3) -0.008(3)
C510 0.053(4) 0.071(4) 0.076(5) 0.011(4) 0.027(4) 0.017(3)
C511 0.110(7) 0.127(8) 0.073(6) 0.027(6) 0.038(5) -0.021(6)
C512 0.050(4) 0.052(4) 0.109(7) 0.011(4) 0.024(4) 0.000(3)
C61 0.034(3) 0.034(3) 0.027(3) -0.002(2) 0.007(2) -0.006(2)
C62 0.054(4) 0.062(4) 0.036(4) 0.006(3) 0.013(3) 0.003(3)
C63 0.052(4) 0.074(4) 0.033(4) 0.007(3) 0.013(3) 0.002(3)
C64 0.039(3) 0.047(3) 0.050(4) -0.008(3) 0.025(3) -0.001(2)
C65 0.044(3) 0.056(3) 0.032(3) -0.005(3) 0.018(3) -0.005(3)
C66 0.040(3) 0.064(4) 0.054(4) -0.006(3) 0.024(3) -0.008(3)
C67 0.047(3) 0.056(4) 0.047(4) -0.007(3) 0.022(3) 0.000(3)
C68 0.060(4) 0.045(3) 0.044(4) -0.012(3) 0.025(3) -0.004(3)
C69 0.046(3) 0.053(3) 0.047(4) -0.015(3) 0.023(3) -0.008(3)
C610 0.055(4) 0.055(4) 0.058(4) -0.001(3) 0.021(3) -0.010(3)
C611 0.053(4) 0.068(4) 0.084(6) -0.003(4) 0.029(4) 0.005(3)
C612 0.051(4) 0.054(4) 0.088(6) -0.025(4) 0.031(4) -0.017(3)
C71 0.072(5) 0.100(6) 0.078(6) 0.014(5) 0.019(4) 0.003(5)
C72 0.056(4) 0.065(4) 0.061(5) 0.017(4) 0.022(4) 0.012(3)
N71 0.069(4) 0.066(4) 0.089(5) 0.006(4) 0.018(4) 0.007(3)
N81 0.15(3) 0.16(2) 0.17(3) -0.03(2) 0.07(2) -0.06(2)
C81 0.092(14) 0.133(16) 0.112(15) -0.022(14) 0.054(11) 0.007(13)
C82 0.159(18) 0.150(17) 0.089(12) 0.002(11) 0.065(12) 0.031(14)
N81B 0.7(2) 0.31(8) 0.21(6) 0.10(6) 0.26(10) 0.34(11)
C81B 0.15(7) 0.35(14) 0.30(13) -0.04(10) 0.17(8) 0.02(7)
C82B 0.09(3) 0.15(7) 0.19(9) -0.03(5) -0.04(5) -0.03(3)

loop_
_atom_type_symbol
_atom_type_description
_atom_type_scat_dispersion_real
_atom_type_scat_dispersion_imag
_atom_type_scat_source
C C 0.0033 0.0016 'International Tables Vol C Tables 4.2.6.8 and 6.1.1.4'
H H 0.0000 0.0000 'International Tables Vol C Tables 4.2.6.8 and 6.1.1.4'
B B 0.0013 0.0007 'International Tables Vol C Tables 4.2.6.8 and 6.1.1.4'
N N 0.0061 0.0033 'International Tables Vol C Tables 4.2.6.8 and 6.1.1.4'
Cl Cl 0.1484 0.1585 'International Tables Vol C Tables 4.2.6.8 and 6.1.1.4'
Ga Ga 0.2307 1.6083 'International Tables Vol C Tables 4.2.6.8 and 6.1.1.4'
Se Se -0.0929 2.2259 'International Tables Vol C Tables 4.2.6.8 and 6.1.1.4'

loop_
_geom_angle_atom_site_label_1
_geom_angle_atom_site_label_2
_geom_angle_atom_site_label_3
_geom_angle
Se11 Ga1 Se22 85.10(2)
Se11 Ga1 Se23 84.16(2)
Se22 Ga1 Se23 96.09(2)
Se11 Ga1 Se21 179.22(3)
Se22 Ga1 Se21 95.61(2)
Se23 Ga1 Se21 96.08(3)
Se11 Ga1 Se12 94.56(2)
Se22 Ga1 Se12 178.41(3)
Se23 Ga1 Se12 85.42(2)
Se21 Ga1 Se12 84.72(2)
Se11 Ga1 Se13 95.39(3)
Se22 Ga1 Se13 85.28(2)
Se23 Ga1 Se13 178.51(3)
Se21 Ga1 Se13 84.35(2)
Se12 Ga1 Se13 93.21(2)
Cl1 Ga2 Cl2 108.65(9)
Cl1 Ga2 Cl3 108.11(8)
Cl2 Ga2 Cl3 110.66(9)
Cl1 Ga2 Cl4 110.56(9)
Cl2 Ga2 Cl4 108.85(9)
Cl3 Ga2 Cl4 109.99(9)
C11 Se11 Ga1 104.52(16)
C21 Se12 Ga1 105.51(15)
C31 Se13 Ga1 103.90(16)
C41 Se21 Ga1 104.17(15)
C51 Se22 Ga1 104.39(15)
C61 Se23 Ga1 104.02(15)
N21 B1 N11 112.9(5)
N21 B1 N31 113.4(5)
N11 B1 N31 113.1(5)
N51 B2 N61 113.9(4)
N51 B2 N41 113.4(5)
N61 B2 N41 112.5(4)
C11 N11 C12 107.9(5)
C11 N11 B1 132.9(4)
C12 N11 B1 119.1(5)
C11 N12 C13 108.7(5)
C11 N12 C14 126.3(5)
C13 N12 C14 125.0(5)
C21 N21 C22 108.0(5)
C21 N21 B1 132.9(5)
C22 N21 B1 119.0(5)
C21 N22 C23 108.4(5)
C21 N22 C24 128.8(5)
C23 N22 C24 122.6(5)
C31 N31 C32 108.7(5)
C31 N31 B1 131.7(5)
C32 N31 B1 119.7(5)
C31 N32 C33 109.8(5)
C31 N32 C34 126.4(5)
C33 N32 C34 123.9(5)
C41 N41 C42 108.1(4)
C41 N41 B2 132.8(4)
C42 N41 B2 119.1(4)
C41 N42 C43 108.7(4)
C41 N42 C44 126.5(4)
C43 N42 C44 124.5(4)
C51 N51 C52 107.9(5)
C51 N51 B2 132.6(4)
C52 N51 B2 119.3(5)
C51 N52 C53 108.9(5)
C51 N52 C54 127.9(5)
C53 N52 C54 123.1(5)
C61 N61 C62 107.8(5)
C61 N61 B2 132.7(5)
C62 N61 B2 119.4(5)
C61 N62 C63 108.9(5)
C61 N62 C64 126.7(5)
C63 N62 C64 124.4(5)
N11 C11 N12 107.4(4)
N11 C11 Se11 128.1(4)
N12 C11 Se11 124.4(4)
C13 C12 N11 108.3(5)
C12 C13 N12 107.6(5)
C19 C14 C15 123.2(6)
C19 C14 N12 118.6(6)
C15 C14 N12 118.2(6)
C14 C15 C16 116.5(7)
C14 C15 C110 121.6(6)
C16 C15 C110 122.0(7)
C17 C16 C15 121.5(8)
C16 C17 C18 119.9(8)
C16 C17 C111 119.4(10)
C18 C17 C111 120.6(10)
C17 C18 C19 121.3(8)
C14 C19 C18 117.6(7)
C14 C19 C112 121.8(7)
C18 C19 C112 120.6(7)
N21 C21 N22 107.9(5)
N21 C21 Se12 129.9(4)
N22 C21 Se12 122.1(4)
C23 C22 N21 108.2(6)
C22 C23 N22 107.5(5)
C29 C24 C25 122.7(6)
C29 C24 N22 119.0(5)
C25 C24 N22 118.2(5)
C24 C25 C26 116.5(6)
C24 C25 C210 122.0(6)
C26 C25 C210 121.6(6)
C27 C26 C25 122.3(6)
C26 C27 C28 119.0(6)
C26 C27 C211 121.5(7)
C28 C27 C211 119.4(7)
C27 C28 C29 121.6(6)
C28 C29 C24 117.8(6)
C28 C29 C212 120.5(6)
C24 C29 C212 121.7(6)
N31 C31 N32 106.1(5)
N31 C31 Se13 129.6(4)
N32 C31 Se13 124.2(4)
C33 C32 N31 108.3(5)
C32 C33 N32 107.1(5)
C39 C34 C35 122.8(5)
C39 C34 N32 118.3(5)
C35 C34 N32 118.7(5)
C36 C35 C34 117.1(5)
C36 C35 C310 120.8(5)
C34 C35 C310 122.0(5)
C37 C36 C35 122.1(6)
C36 C37 C38 118.6(6)
C36 C37 C311 121.2(7)
C38 C37 C311 120.2(7)
C37 C38 C39 122.3(6)
C34 C39 C38 117.0(6)
C34 C39 C312 122.6(6)
C38 C39 C312 120.4(6)
N41 C41 N42 107.7(4)
N41 C41 Se21 128.9(4)
N42 C41 Se21 123.4(4)
C43 C42 N41 108.3(5)
C42 C43 N42 107.2(5)
C49 C44 C45 122.8(5)
C49 C44 N42 119.2(5)
C45 C44 N42 118.0(5)
C44 C45 C46 116.7(6)
C44 C45 C410 121.4(6)
C46 C45 C410 121.9(6)
C47 C46 C45 122.3(7)
C46 C47 C48 118.5(6)
C46 C47 C411 120.3(8)
C48 C47 C411 121.2(8)
C47 C48 C49 122.0(7)
C44 C49 C48 117.6(6)
C44 C49 C412 121.9(6)
C48 C49 C412 120.5(6)
N51 C51 N52 107.3(5)
N51 C51 Se22 129.0(4)
N52 C51 Se22 123.7(4)
C53 C52 N51 108.7(6)
C52 C53 N52 107.1(5)
C55 C54 C59 122.0(6)
C55 C54 N52 118.9(5)
C59 C54 N52 119.0(5)
C54 C55 C56 117.4(6)
C54 C55 C510 121.8(6)
C56 C55 C510 120.8(6)
C57 C56 C55 122.9(7)
C58 C57 C56 117.3(7)
C58 C57 C511 121.4(8)
C56 C57 C511 121.3(8)
C57 C58 C59 122.9(7)
C54 C59 C58 117.4(6)
C54 C59 C512 121.5(6)
C58 C59 C512 121.1(6)
N61 C61 N62 107.0(5)
N61 C61 Se23 128.6(4)
N62 C61 Se23 124.3(4)
C63 C62 N61 108.6(5)
C62 C63 N62 107.7(5)
C69 C64 C65 122.7(5)
C69 C64 N62 118.9(5)
C65 C64 N62 118.3(5)
C66 C65 C64 117.1(5)
C66 C65 C610 120.6(5)
C64 C65 C610 122.2(5)
C67 C66 C65 122.0(5)
C68 C67 C66 118.8(5)
C68 C67 C611 121.3(6)
C66 C67 C611 119.9(6)
C67 C68 C69 121.9(6)
C64 C69 C68 117.4(5)
C64 C69 C612 121.2(5)
C68 C69 C612 121.4(5)
N71 C72 C71 178.9(8)
N81 C81 C82 172(3)
N81B C81B C82B 162(8)

loop_
_geom_bond_atom_site_label_1
_geom_bond_atom_site_label_2
_geom_bond_distance
Ga1 Se11 2.5661(8)
Ga1 Se22 2.5676(7)
Ga1 Se23 2.5736(8)
Ga1 Se21 2.5822(8)
Ga1 Se12 2.5945(7)
Ga1 Se13 2.5971(8)
Ga2 Cl1 2.1541(18)
Ga2 Cl2 2.154(2)
Ga2 Cl3 2.160(2)
Ga2 Cl4 2.177(2)
Se11 C11 1.873(5)
Se12 C21 1.871(5)
Se13 C31 1.860(5)
Se21 C41 1.876(5)
Se22 C51 1.868(5)
Se23 C61 1.863(5)
B1 N21 1.533(8)
B1 N11 1.534(8)
B1 N31 1.555(8)
B2 N51 1.535(8)
B2 N61 1.542(7)
B2 N41 1.547(7)
N11 C11 1.343(7)
N11 C12 1.385(7)
N12 C11 1.353(7)
N12 C13 1.372(7)
N12 C14 1.441(7)
N21 C21 1.333(7)
N21 C22 1.389(7)
N22 C21 1.357(6)
N22 C23 1.376(7)
N22 C24 1.433(7)
N31 C31 1.352(6)
N31 C32 1.377(7)
N32 C31 1.361(7)
N32 C33 1.365(7)
N32 C34 1.444(7)
N41 C41 1.342(6)
N41 C42 1.381(6)
N42 C41 1.351(6)
N42 C43 1.377(7)
N42 C44 1.440(7)
N51 C51 1.342(7)
N51 C52 1.386(7)
N52 C51 1.356(7)
N52 C53 1.378(7)
N52 C54 1.437(8)
N61 C61 1.353(6)
N61 C62 1.381(7)
N62 C61 1.360(7)
N62 C63 1.367(7)
N62 C64 1.441(7)
C12 C13 1.324(9)
C14 C19 1.381(9)
C14 C15 1.392(9)
C15 C16 1.401(9)
C15 C110 1.490(10)
C16 C17 1.368(12)
C17 C18 1.373(12)
C17 C111 1.529(11)
C18 C19 1.384(10)
C19 C112 1.491(10)
C22 C23 1.328(9)
C24 C29 1.389(8)
C24 C25 1.392(8)
C25 C26 1.396(9)
C25 C210 1.503(8)
C26 C27 1.370(9)
C27 C28 1.378(9)
C27 C211 1.510(9)
C28 C29 1.381(9)
C29 C212 1.488(9)
C32 C33 1.334(8)
C34 C39 1.378(8)
C34 C35 1.396(8)
C35 C36 1.389(8)
C35 C310 1.495(8)
C36 C37 1.370(9)
C37 C38 1.381(10)
C37 C311 1.516(9)
C38 C39 1.391(9)
C39 C312 1.506(9)
C42 C43 1.333(8)
C44 C49 1.377(8)
C44 C45 1.384(8)
C45 C46 1.392(8)
C45 C410 1.490(9)
C46 C47 1.371(10)
C47 C48 1.371(10)
C47 C411 1.511(9)
C48 C49 1.382(9)
C49 C412 1.511(9)
C52 C53 1.321(9)
C54 C55 1.379(8)
C54 C59 1.388(8)
C55 C56 1.385(9)
C55 C510 1.497(9)
C56 C57 1.380(10)
C57 C58 1.364(10)
C57 C511 1.504(10)
C58 C59 1.388(10)
C59 C512 1.506(9)
C62 C63 1.326(8)
C64 C69 1.384(8)
C64 C65 1.394(7)
C65 C66 1.386(8)
C65 C610 1.501(8)
C66 C67 1.383(8)
C67 C68 1.374(8)
C67 C611 1.502(8)
C68 C69 1.393(8)
C69 C612 1.504(8)
C71 C72 1.448(11)
C72 N71 1.135(9)
N81 C81 1.136(15)
C81 C82 1.469(14)
N81B C81B 1.162(19)
C81B C82B 1.465(19)
